data_4338103
loop_
_publ_author_name
'Ghorai, Debasish'
'Mani, Ganesan'

_publ_section_title
;
 Single-Step Substitution of all the \a, \b-Positions in Pyrrole: Choice
 of Binuclear versus Multinuclear Complex of the Novel Polydentate Ligand.
;
_journal_issue 8
_journal_name_full 'Inorganic chemistry'
_journal_page_first 4117
_journal_page_last 4129
_journal_paper_doi 10.1021/ic5000974
_journal_volume 53
_journal_year 2014
_chemical_formula_sum 'C29 H38 Cl5 N9 Pd2'
_chemical_formula_weight 902.73
_chemical_name_systematic
;
 ?
;
_space_group_IT_number 14
_symmetry_cell_setting monoclinic
_symmetry_space_group_name_Hall '-P 2ybc'
_symmetry_space_group_name_H-M 'P 1 21/c 1'
_atom_sites_solution_hydrogens geom
_atom_sites_solution_primary direct
_atom_sites_solution_secondary difmap
_audit_creation_method SHELXL-97
_cell_angle_alpha 90.00
_cell_angle_beta 90.00
_cell_angle_gamma 90.00
_cell_formula_units_Z 4
_cell_length_a 14.4357(15)
_cell_length_b 28.482(3)
_cell_length_c 8.5802(9)
_cell_measurement_reflns_used 32557
_cell_measurement_temperature 295(2)
_cell_measurement_theta_max 25.00
_cell_measurement_theta_min 1.43
_cell_volume 3527.8(6)
_computing_structure_refinement 'SHELXL-97 (Sheldrick, 2008)'
_computing_structure_solution SIR92
_diffrn_ambient_temperature 295(2)
_diffrn_measured_fraction_theta_full 0.833
_diffrn_measured_fraction_theta_max 0.833
_diffrn_measurement_device_type 'Bruker CCD APEX 2'
_diffrn_measurement_method hemisphere
_diffrn_radiation_monochromator graphite
_diffrn_radiation_source 'fine-focus sealed tube'
_diffrn_radiation_type MoK\a
_diffrn_radiation_wavelength 0.71073
_diffrn_reflns_av_R_equivalents 0.0912
_diffrn_reflns_av_sigmaI/netI 0.1080
_diffrn_reflns_limit_h_max 17
_diffrn_reflns_limit_h_min -17
_diffrn_reflns_limit_k_max 33
_diffrn_reflns_limit_k_min -33
_diffrn_reflns_limit_l_max 8
_diffrn_reflns_limit_l_min -10
_diffrn_reflns_number 32557
_diffrn_reflns_theta_full 25.00
_diffrn_reflns_theta_max 25.00
_diffrn_reflns_theta_min 1.43
_exptl_absorpt_coefficient_mu 1.434
_exptl_absorpt_correction_T_max 0.9240
_exptl_absorpt_correction_T_min 0.7166
_exptl_absorpt_correction_type multi-scan
_exptl_absorpt_process_details SADABS
_exptl_crystal_colour Orange
_exptl_crystal_density_diffrn 1.700
_exptl_crystal_density_method 'not measured'
_exptl_crystal_description Prism
_exptl_crystal_F_000 1808
_exptl_crystal_size_max 0.25
_exptl_crystal_size_mid 0.13
_exptl_crystal_size_min 0.06
_refine_diff_density_max 0.505
_refine_diff_density_min -0.747
_refine_diff_density_rms 0.102
_refine_ls_extinction_method none
_refine_ls_goodness_of_fit_ref 0.914
_refine_ls_hydrogen_treatment mixed
_refine_ls_matrix_type full
_refine_ls_number_parameters 406
_refine_ls_number_reflns 5169
_refine_ls_number_restraints 0
_refine_ls_restrained_S_all 0.914
_refine_ls_R_factor_all 0.0891
_refine_ls_R_factor_gt 0.0451
_refine_ls_shift/su_max 0.000
_refine_ls_shift/su_mean 0.000
_refine_ls_structure_factor_coef Fsqd
_refine_ls_weighting_details 'calc w=1/[\s^2^(Fo^2^)+(0.0485P)^2^+0.0000P] where P=(Fo^2^+2Fc^2^)/3'
_refine_ls_weighting_scheme calc
_refine_ls_wR_factor_gt 0.0987
_refine_ls_wR_factor_ref 0.1124
_reflns_number_gt 3249
_reflns_number_total 5169
_reflns_threshold_expression >2\s(I)
_cod_data_source_file ic5000974_si_002.cif
_cod_data_source_block complex6
_cod_depositor_comments
;
The following automatic conversions were performed:

'_symmetry_cell_setting' value 'Monoclinic' changed to 'monoclinic'
according to
/usr/data/users/saulius/crontab/automatic-downloads/rss-feeds/ACS/lib/dictionaries/cif_core.dic
dictionary named 'cif_core.dic' version 2.4.2 from 2011-04-26.

Automatic conversion script
Id: cif_fix_values 2281 2013-09-26 08:29:07Z andrius 

 Adding full bibliography for 4338099--4338106.cif.
;
_cod_original_sg_symbol_H-M P2(1)/c
_cod_database_code 4338103

loop_
_symmetry_equiv_pos_as_xyz
'x, y, z'
'-x, y+1/2, -z+1/2'
'-x, -y, -z'
'x, -y-1/2, z-1/2'

loop_
_atom_site_label
_atom_site_type_symbol
_atom_site_fract_x
_atom_site_fract_y
_atom_site_fract_z
_atom_site_U_iso_or_equiv
_atom_site_adp_type
_atom_site_occupancy
_atom_site_symmetry_multiplicity
_atom_site_calc_flag
_atom_site_refinement_flags
C1 C 0.1887(5) 0.2314(3) -0.0480(10) 0.050(2) Uani 1 1 d .
H1A H 0.1929 0.1978 -0.0408 0.074 Uiso 1 1 calc R
H1B H 0.2448 0.2452 -0.0092 0.074 Uiso 1 1 calc R
H1C H 0.1800 0.2403 -0.1548 0.074 Uiso 1 1 calc R
C2 C 0.1087(5) 0.2482(2) 0.0466(9) 0.0380(17) Uani 1 1 d .
C3 C 0.0790(5) 0.2941(2) 0.0657(9) 0.0414(19) Uani 1 1 d .
H3 H 0.1072 0.3207 0.0244 0.050 Uiso 1 1 calc R
C4 C 0.0023(5) 0.2933(2) 0.1543(9) 0.0341(17) Uani 1 1 d .
C5 C -0.0566(6) 0.3320(3) 0.2118(11) 0.060(2) Uani 1 1 d .
H5A H -0.1068 0.3193 0.2718 0.090 Uiso 1 1 calc R
H5B H -0.0808 0.3493 0.1249 0.090 Uiso 1 1 calc R
H5C H -0.0203 0.3525 0.2762 0.090 Uiso 1 1 calc R
C6 C -0.0942(5) 0.2287(2) 0.2772(9) 0.0365(17) Uani 1 1 d .
H6A H -0.1388 0.2534 0.2981 0.044 Uiso 1 1 calc R
H6B H -0.0736 0.2162 0.3764 0.044 Uiso 1 1 calc R
C7 C -0.1400(4) 0.1905(2) 0.1854(8) 0.0307(15) Uani 1 1 d .
C8 C -0.2298(4) 0.1823(2) 0.1344(8) 0.0319(16) Uani 1 1 d .
C9 C -0.3094(5) 0.2150(2) 0.1668(10) 0.0431(19) Uani 1 1 d .
H9A H -0.2961 0.2324 0.2615 0.052 Uiso 1 1 calc R
H9B H -0.3135 0.2376 0.0823 0.052 Uiso 1 1 calc R
C10 C -0.4817(5) 0.2094(3) 0.1351(10) 0.0438(19) Uani 1 1 d .
C11 C -0.4898(6) 0.2520(3) 0.0353(14) 0.077(3) Uani 1 1 d .
H11A H -0.4293 0.2649 0.0176 0.116 Uiso 1 1 calc R
H11B H -0.5279 0.2748 0.0866 0.116 Uiso 1 1 calc R
H11C H -0.5173 0.2435 -0.0627 0.116 Uiso 1 1 calc R
C12 C -0.5481(5) 0.1798(3) 0.1918(10) 0.045(2) Uani 1 1 d .
H12 H -0.6117 0.1826 0.1782 0.054 Uiso 1 1 calc R
C13 C -0.5022(5) 0.1443(2) 0.2741(8) 0.0354(17) Uani 1 1 d .
C14 C -0.5439(6) 0.1031(3) 0.3572(12) 0.062(3) Uani 1 1 d .
H14A H -0.4955 0.0847 0.4038 0.093 Uiso 1 1 calc R
H14B H -0.5776 0.0841 0.2841 0.093 Uiso 1 1 calc R
H14C H -0.5853 0.1140 0.4369 0.093 Uiso 1 1 calc R
C15 C -0.2272(4) 0.1390(2) 0.0520(8) 0.0302(15) Uani 1 1 d .
C16 C -0.3064(4) 0.1147(2) -0.0274(8) 0.0338(16) Uani 1 1 d .
H16A H -0.3606 0.1348 -0.0226 0.041 Uiso 1 1 calc R
H16B H -0.2910 0.1103 -0.1365 0.041 Uiso 1 1 calc R
C17 C -0.3569(5) 0.0294(3) -0.0365(9) 0.045(2) Uani 1 1 d .
C18 C -0.3567(7) 0.0267(3) -0.2097(9) 0.069(3) Uani 1 1 d .
H18A H -0.3372 0.0563 -0.2521 0.103 Uiso 1 1 calc R
H18B H -0.4180 0.0196 -0.2461 0.103 Uiso 1 1 calc R
H18C H -0.3148 0.0025 -0.2428 0.103 Uiso 1 1 calc R
C19 C -0.3792(6) -0.0023(3) 0.0743(10) 0.049(2) Uani 1 1 d .
H19 H -0.4007 -0.0327 0.0570 0.059 Uiso 1 1 calc R
C20 C -0.3642(5) 0.0182(2) 0.2177(9) 0.0403(18) Uani 1 1 d .
C21 C -0.3789(6) -0.0020(3) 0.3761(10) 0.055(2) Uani 1 1 d .
H21A H -0.3620 0.0207 0.4536 0.082 Uiso 1 1 calc R
H21B H -0.3412 -0.0296 0.3880 0.082 Uiso 1 1 calc R
H21C H -0.4429 -0.0103 0.3885 0.082 Uiso 1 1 calc R
C22 C -0.1379(4) 0.1221(2) 0.0619(8) 0.0290(15) Uani 1 1 d .
C23 C -0.0937(5) 0.0783(2) 0.0044(9) 0.0380(18) Uani 1 1 d .
H23A H -0.1411 0.0571 -0.0337 0.046 Uiso 1 1 calc R
H23B H -0.0527 0.0857 -0.0818 0.046 Uiso 1 1 calc R
C24 C -0.0482(5) 0.0104(2) 0.1839(9) 0.0391(18) Uani 1 1 d .
C25 C -0.1226(5) -0.0218(2) 0.1260(10) 0.046(2) Uani 1 1 d .
H25A H -0.1568 -0.0066 0.0445 0.069 Uiso 1 1 calc R
H25B H -0.1637 -0.0295 0.2102 0.069 Uiso 1 1 calc R
H25C H -0.0949 -0.0501 0.0863 0.069 Uiso 1 1 calc R
C26 C 0.0176(5) 0.0052(2) 0.2938(9) 0.0408(18) Uani 1 1 d .
H26 H 0.0301 -0.0219 0.3504 0.049 Uiso 1 1 calc R
C27 C 0.0638(5) 0.0483(3) 0.3068(9) 0.0428(19) Uani 1 1 d .
C28 C 0.1377(6) 0.0609(3) 0.4230(11) 0.065(3) Uani 1 1 d .
H28A H 0.1582 0.0925 0.4047 0.097 Uiso 1 1 calc R
H28B H 0.1891 0.0398 0.4119 0.097 Uiso 1 1 calc R
H28C H 0.1131 0.0584 0.5266 0.097 Uiso 1 1 calc R
C29 C -0.6481(10) 0.1446(6) -0.176(2) 0.166(8) Uani 1 1 d .
H29A H -0.6717 0.1264 -0.0885 0.200 Uiso 1 1 calc R
H29B H -0.6504 0.1774 -0.1458 0.200 Uiso 1 1 calc R
N1 N 0.0528(4) 0.21987(18) 0.1261(7) 0.0335(13) Uani 1 1 d .
N2 N -0.0148(4) 0.2484(2) 0.1934(7) 0.0340(14) Uani 1 1 d .
N3 N -0.0860(3) 0.15325(17) 0.1401(6) 0.0281(13) Uani 1 1 d .
N4 N -0.0409(4) 0.05518(18) 0.1275(7) 0.0364(14) Uani 1 1 d .
N5 N 0.0297(4) 0.07886(19) 0.2037(7) 0.0368(14) Uani 1 1 d .
N6 N -0.3988(4) 0.19220(19) 0.1842(7) 0.0331(13) Uani 1 1 d .
N7 N -0.4109(4) 0.15248(18) 0.2719(7) 0.0329(13) Uani 1 1 d .
N8 N -0.3297(4) 0.06889(19) 0.0413(7) 0.0353(14) Uani 1 1 d .
N9 N -0.3351(4) 0.06218(19) 0.1965(7) 0.0354(14) Uani 1 1 d .
Cl1 Cl 0.20882(13) 0.14300(8) 0.1904(3) 0.0661(7) Uani 1 1 d .
Cl2 Cl -0.19096(13) 0.06855(7) 0.4637(2) 0.0494(5) Uani 1 1 d .
Cl3 Cl -0.29343(15) 0.16600(7) 0.5603(3) 0.0570(6) Uani 1 1 d .
Cl4 Cl -0.5345(2) 0.12939(14) -0.2047(5) 0.1266(14) Uani 1 1 d .
Cl5 Cl -0.7175(3) 0.1368(2) -0.3246(7) 0.231(4) Uani 1 1 d .
Pd01 Pd -0.30895(4) 0.112675(16) 0.36280(7) 0.03102(16) Uani 1 1 d .
Pd02 Pd 0.04940(4) 0.148600(18) 0.16526(7) 0.03238(16) Uani 1 1 d .

loop_
_atom_site_aniso_label
_atom_site_aniso_U_11
_atom_site_aniso_U_22
_atom_site_aniso_U_33
_atom_site_aniso_U_23
_atom_site_aniso_U_13
_atom_site_aniso_U_12
C1 0.039(5) 0.059(5) 0.051(5) 0.006(4) 0.004(4) -0.006(4)
C2 0.030(4) 0.043(4) 0.041(4) 0.002(4) -0.007(4) -0.006(3)
C3 0.037(4) 0.036(4) 0.051(5) 0.009(3) -0.011(4) -0.009(3)
C4 0.031(4) 0.031(4) 0.040(4) -0.002(3) -0.008(3) -0.003(3)
C5 0.067(6) 0.038(4) 0.076(7) -0.014(4) 0.011(5) 0.002(4)
C6 0.028(4) 0.041(4) 0.041(5) -0.007(3) -0.002(3) -0.001(3)
C7 0.031(4) 0.031(3) 0.030(4) 0.003(3) 0.008(3) 0.003(3)
C8 0.026(4) 0.032(4) 0.037(4) 0.009(3) 0.010(3) -0.002(3)
C9 0.029(4) 0.036(4) 0.064(6) 0.006(4) 0.008(4) 0.003(3)
C10 0.029(4) 0.047(4) 0.055(5) 0.012(4) 0.003(4) 0.006(3)
C11 0.046(5) 0.074(6) 0.112(9) 0.046(6) -0.022(6) -0.008(5)
C12 0.020(4) 0.052(4) 0.063(6) 0.008(4) -0.004(4) -0.005(3)
C13 0.027(4) 0.042(4) 0.037(4) 0.006(3) 0.005(3) -0.002(3)
C14 0.042(5) 0.063(6) 0.082(7) 0.014(5) 0.007(5) -0.019(4)
C15 0.025(4) 0.038(4) 0.028(4) 0.010(3) 0.001(3) 0.001(3)
C16 0.029(4) 0.039(4) 0.033(4) 0.002(3) -0.007(3) -0.004(3)
C17 0.047(5) 0.049(4) 0.040(5) -0.015(4) 0.003(4) -0.019(4)
C18 0.092(7) 0.087(7) 0.027(5) -0.013(4) 0.005(5) -0.041(6)
C19 0.055(5) 0.040(4) 0.053(6) -0.007(4) 0.000(4) -0.019(4)
C20 0.043(4) 0.038(4) 0.039(5) 0.007(3) 0.005(4) -0.002(3)
C21 0.069(6) 0.042(4) 0.053(5) 0.003(4) 0.009(5) -0.017(4)
C22 0.021(3) 0.034(4) 0.032(4) 0.006(3) -0.002(3) -0.007(3)
C23 0.034(4) 0.039(4) 0.041(5) 0.002(3) 0.001(4) -0.005(3)
C24 0.041(4) 0.029(4) 0.047(5) 0.000(3) 0.011(4) 0.002(3)
C25 0.043(4) 0.040(4) 0.055(5) -0.005(4) 0.010(4) -0.003(3)
C26 0.036(4) 0.034(4) 0.052(5) 0.009(3) -0.002(4) 0.005(3)
C27 0.047(5) 0.044(4) 0.037(5) 0.002(4) -0.002(4) 0.003(4)
C28 0.070(6) 0.067(6) 0.058(6) 0.017(5) -0.015(5) -0.005(5)
C29 0.105(12) 0.24(2) 0.150(15) -0.045(14) -0.034(11) 0.089(12)
N1 0.027(3) 0.034(3) 0.039(4) -0.001(3) 0.006(3) 0.000(2)
N2 0.025(3) 0.039(3) 0.038(4) -0.011(3) -0.006(3) 0.004(3)
N3 0.016(3) 0.033(3) 0.036(3) -0.005(2) -0.001(2) 0.006(2)
N4 0.028(3) 0.031(3) 0.050(4) 0.003(3) -0.009(3) -0.001(2)
N5 0.029(3) 0.035(3) 0.046(4) -0.002(3) 0.003(3) 0.007(2)
N6 0.022(3) 0.037(3) 0.040(4) 0.011(3) 0.004(3) 0.002(2)
N7 0.029(3) 0.035(3) 0.035(4) 0.006(3) 0.008(3) -0.001(2)
N8 0.037(3) 0.038(3) 0.031(4) 0.002(3) -0.002(3) -0.006(3)
N9 0.035(3) 0.040(3) 0.032(4) 0.004(3) 0.005(3) -0.011(3)
Cl1 0.0230(10) 0.0717(14) 0.103(2) 0.0254(13) -0.0033(11) 0.0016(9)
Cl2 0.0474(12) 0.0465(10) 0.0544(13) 0.0048(9) -0.0110(10) 0.0114(8)
Cl3 0.0668(14) 0.0464(11) 0.0577(14) -0.0201(10) -0.0164(12) 0.0096(9)
Cl4 0.079(2) 0.152(3) 0.148(3) -0.054(3) -0.030(2) 0.016(2)
Cl5 0.119(3) 0.363(8) 0.211(6) -0.158(6) -0.073(4) 0.110(5)
Pd01 0.0311(3) 0.0289(3) 0.0330(3) 0.0001(2) -0.0026(2) 0.0007(2)
Pd02 0.0213(3) 0.0346(3) 0.0412(4) 0.0001(2) -0.0003(2) 0.0008(2)

loop_
_atom_type_symbol
_atom_type_description
_atom_type_scat_dispersion_real
_atom_type_scat_dispersion_imag
_atom_type_scat_source
C C 0.0033 0.0016 'International Tables Vol C Tables 4.2.6.8 and 6.1.1.4'
H H 0.0000 0.0000 'International Tables Vol C Tables 4.2.6.8 and 6.1.1.4'
N N 0.0061 0.0033 'International Tables Vol C Tables 4.2.6.8 and 6.1.1.4'
Cl Cl 0.1484 0.1585 'International Tables Vol C Tables 4.2.6.8 and 6.1.1.4'
Pd Pd -0.9988 1.0072 'International Tables Vol C Tables 4.2.6.8 and 6.1.1.4'

loop_
_geom_angle_atom_site_label_1
_geom_angle_atom_site_label_2
_geom_angle_atom_site_label_3
_geom_angle
C2 C1 H1A 109.5
C2 C1 H1B 109.5
H1A C1 H1B 109.5
C2 C1 H1C 109.5
H1A C1 H1C 109.5
H1B C1 H1C 109.5
N1 C2 C3 108.9(7)
N1 C2 C1 123.7(6)
C3 C2 C1 127.3(7)
C4 C3 C2 107.8(6)
C4 C3 H3 126.1
C2 C3 H3 126.1
C3 C4 N2 108.0(6)
C3 C4 C5 130.6(7)
N2 C4 C5 121.4(7)
C4 C5 H5A 109.5
C4 C5 H5B 109.5
H5A C5 H5B 109.5
C4 C5 H5C 109.5
H5A C5 H5C 109.5
H5B C5 H5C 109.5
N2 C6 C7 111.5(6)
N2 C6 H6A 109.3
C7 C6 H6A 109.3
N2 C6 H6B 109.3
C7 C6 H6B 109.3
H6A C6 H6B 108.0
N3 C7 C8 108.1(6)
N3 C7 C6 117.4(5)
C8 C7 C6 134.5(6)
C7 C8 C15 106.2(6)
C7 C8 C9 123.4(6)
C15 C8 C9 130.4(6)
N6 C9 C8 114.8(5)
N6 C9 H9A 108.6
C8 C9 H9A 108.6
N6 C9 H9B 108.6
C8 C9 H9B 108.6
H9A C9 H9B 107.5
N6 C10 C12 106.4(6)
N6 C10 C11 122.7(7)
C12 C10 C11 130.8(7)
C10 C11 H11A 109.5
C10 C11 H11B 109.5
H11A C11 H11B 109.5
C10 C11 H11C 109.5
H11A C11 H11C 109.5
H11B C11 H11C 109.5
C10 C12 C13 107.1(6)
C10 C12 H12 126.4
C13 C12 H12 126.4
N7 C13 C12 109.5(6)
N7 C13 C14 122.5(6)
C12 C13 C14 128.0(6)
C13 C14 H14A 109.5
C13 C14 H14B 109.5
H14A C14 H14B 109.5
C13 C14 H14C 109.5
H14A C14 H14C 109.5
H14B C14 H14C 109.5
C22 C15 C8 107.2(6)
C22 C15 C16 125.5(6)
C8 C15 C16 127.3(6)
N8 C16 C15 113.6(5)
N8 C16 H16A 108.8
C15 C16 H16A 108.8
N8 C16 H16B 108.8
C15 C16 H16B 108.8
H16A C16 H16B 107.7
C19 C17 N8 106.0(7)
C19 C17 C18 132.0(7)
N8 C17 C18 122.0(7)
C17 C18 H18A 109.5
C17 C18 H18B 109.5
H18A C18 H18B 109.5
C17 C18 H18C 109.5
H18A C18 H18C 109.5
H18B C18 H18C 109.5
C17 C19 C20 107.8(6)
C17 C19 H19 126.1
C20 C19 H19 126.1
N9 C20 C19 109.1(6)
N9 C20 C21 122.2(7)
C19 C20 C21 128.7(7)
C20 C21 H21A 109.5
C20 C21 H21B 109.5
H21A C21 H21B 109.5
C20 C21 H21C 109.5
H21A C21 H21C 109.5
H21B C21 H21C 109.5
N3 C22 C15 108.8(6)
N3 C22 C23 118.8(5)
C15 C22 C23 132.4(6)
N4 C23 C22 111.2(6)
N4 C23 H23A 109.4
C22 C23 H23A 109.4
N4 C23 H23B 109.4
C22 C23 H23B 109.4
H23A C23 H23B 108.0
C26 C24 N4 107.3(6)
C26 C24 C25 132.0(7)
N4 C24 C25 120.6(6)
C24 C25 H25A 109.5
C24 C25 H25B 109.5
H25A C25 H25B 109.5
C24 C25 H25C 109.5
H25A C25 H25C 109.5
H25B C25 H25C 109.5
C24 C26 C27 107.1(6)
C24 C26 H26 126.5
C27 C26 H26 126.5
N5 C27 C26 110.1(6)
N5 C27 C28 123.0(7)
C26 C27 C28 126.8(7)
C27 C28 H28A 109.5
C27 C28 H28B 109.5
H28A C28 H28B 109.5
C27 C28 H28C 109.5
H28A C28 H28C 109.5
H28B C28 H28C 109.5
Cl5 C29 Cl4 115.9(9)
Cl5 C29 H29A 108.3
Cl4 C29 H29A 108.3
Cl5 C29 H29B 108.3
Cl4 C29 H29B 108.3
H29A C29 H29B 107.4
C2 N1 N2 106.5(6)
C2 N1 Pd02 134.2(5)
N2 N1 Pd02 119.4(4)
C4 N2 N1 108.8(6)
C4 N2 C6 129.1(6)
N1 N2 C6 121.8(5)
C22 N3 C7 109.6(5)
C22 N3 Pd02 124.4(4)
C7 N3 Pd02 125.7(4)
C24 N4 N5 110.1(5)
C24 N4 C23 129.5(6)
N5 N4 C23 120.4(5)
C27 N5 N4 105.4(5)
C27 N5 Pd02 133.9(5)
N4 N5 Pd02 120.1(4)
C10 N6 N7 110.9(5)
C10 N6 C9 126.0(6)
N7 N6 C9 122.6(5)
C13 N7 N6 106.0(5)
C13 N7 Pd01 128.0(4)
N6 N7 Pd01 125.8(4)
N9 N8 C17 110.5(6)
N9 N8 C16 122.4(5)
C17 N8 C16 126.9(6)
C20 N9 N8 106.6(6)
C20 N9 Pd01 128.2(5)
N8 N9 Pd01 125.1(4)
N7 Pd01 N9 89.5(2)
N7 Pd01 Cl3 89.12(17)
N9 Pd01 Cl3 174.06(17)
N7 Pd01 Cl2 178.77(17)
N9 Pd01 Cl2 90.84(17)
Cl3 Pd01 Cl2 90.66(7)
N3 Pd02 N5 86.8(2)
N3 Pd02 N1 86.5(2)
N5 Pd02 N1 173.3(2)
N3 Pd02 Cl1 179.06(17)
N5 Pd02 Cl1 93.22(16)
N1 Pd02 Cl1 93.41(16)

loop_
_geom_bond_atom_site_label_1
_geom_bond_atom_site_label_2
_geom_bond_distance
C1 C2 1.491(10)
C1 H1A 0.9600
C1 H1B 0.9600
C1 H1C 0.9600
C2 N1 1.328(9)
C2 C3 1.385(10)
C3 C4 1.344(10)
C3 H3 0.9300
C4 N2 1.344(8)
C4 C5 1.476(10)
C5 H5A 0.9600
C5 H5B 0.9600
C5 H5C 0.9600
C6 N2 1.465(9)
C6 C7 1.496(9)
C6 H6A 0.9700
C6 H6B 0.9700
C7 N3 1.373(8)
C7 C8 1.387(9)
C8 C15 1.422(9)
C8 C9 1.506(9)
C9 N6 1.453(9)
C9 H9A 0.9700
C9 H9B 0.9700
C10 N6 1.360(8)
C10 C12 1.367(10)
C10 C11 1.488(11)
C11 H11A 0.9600
C11 H11B 0.9600
C11 H11C 0.9600
C12 C13 1.399(9)
C12 H12 0.9300
C13 N7 1.340(9)
C13 C14 1.500(10)
C14 H14A 0.9600
C14 H14B 0.9600
C14 H14C 0.9600
C15 C22 1.378(9)
C15 C16 1.500(9)
C16 N8 1.472(8)
C16 H16A 0.9700
C16 H16B 0.9700
C17 C19 1.351(10)
C17 N8 1.365(8)
C17 C18 1.489(11)
C18 H18A 0.9600
C18 H18B 0.9600
C18 H18C 0.9600
C19 C20 1.380(10)
C19 H19 0.9300
C20 N9 1.333(8)
C20 C21 1.492(11)
C21 H21A 0.9600
C21 H21B 0.9600
C21 H21C 0.9600
C22 N3 1.340(8)
C22 C23 1.487(9)
C23 N4 1.459(8)
C23 H23A 0.9700
C23 H23B 0.9700
C24 C26 1.347(10)
C24 N4 1.367(8)
C24 C25 1.499(10)
C25 H25A 0.9600
C25 H25B 0.9600
C25 H25C 0.9600
C26 C27 1.401(10)
C26 H26 0.9300
C27 N5 1.336(9)
C27 C28 1.504(11)
C28 H28A 0.9600
C28 H28B 0.9600
C28 H28C 0.9600
C29 Cl5 1.639(14)
C29 Cl4 1.714(13)
C29 H29A 0.9700
C29 H29B 0.9700
N1 N2 1.396(8)
N1 Pd02 2.058(5)
N3 Pd02 1.971(5)
N4 N5 1.386(7)
N5 Pd02 2.033(5)
N6 N7 1.370(7)
N7 Pd01 2.014(5)
N8 N9 1.348(8)
N9 Pd01 2.061(6)
Cl1 Pd02 2.3169(19)
Cl2 Pd01 2.2870(18)
Cl3 Pd01 2.286(2)

loop_
_geom_torsion_atom_site_label_1
_geom_torsion_atom_site_label_2
_geom_torsion_atom_site_label_3
_geom_torsion_atom_site_label_4
_geom_torsion
N1 C2 C3 C4 -1.9(8)
C1 C2 C3 C4 177.3(7)
C2 C3 C4 N2 1.5(8)
C2 C3 C4 C5 179.1(8)
N2 C6 C7 N3 56.7(8)
N2 C6 C7 C8 -125.4(8)
N3 C7 C8 C15 -1.8(8)
C6 C7 C8 C15 -179.9(7)
N3 C7 C8 C9 178.1(6)
C6 C7 C8 C9 0.0(13)
C7 C8 C9 N6 -147.9(7)
C15 C8 C9 N6 32.0(11)
N6 C10 C12 C13 -0.6(9)
C11 C10 C12 C13 177.6(10)
C10 C12 C13 N7 1.6(9)
C10 C12 C13 C14 -179.4(8)
C7 C8 C15 C22 2.4(8)
C9 C8 C15 C22 -177.5(7)
C7 C8 C15 C16 -179.4(6)
C9 C8 C15 C16 0.7(12)
C22 C15 C16 N8 61.7(9)
C8 C15 C16 N8 -116.1(7)
N8 C17 C19 C20 -0.6(9)
C18 C17 C19 C20 178.2(9)
C17 C19 C20 N9 1.2(10)
C17 C19 C20 C21 179.5(9)
C8 C15 C22 N3 -2.2(8)
C16 C15 C22 N3 179.6(6)
C8 C15 C22 C23 177.7(7)
C16 C15 C22 C23 -0.5(12)
N3 C22 C23 N4 49.5(8)
C15 C22 C23 N4 -130.4(8)
N4 C24 C26 C27 1.7(8)
C25 C24 C26 C27 -175.6(8)
C24 C26 C27 N5 -2.2(9)
C24 C26 C27 C28 174.8(8)
C3 C2 N1 N2 1.5(7)
C1 C2 N1 N2 -177.7(6)
C3 C2 N1 Pd02 -177.9(5)
C1 C2 N1 Pd02 3.0(11)
C3 C4 N2 N1 -0.6(7)
C5 C4 N2 N1 -178.5(6)
C3 C4 N2 C6 -174.3(6)
C5 C4 N2 C6 7.8(11)
C2 N1 N2 C4 -0.6(7)
Pd02 N1 N2 C4 178.9(4)
C2 N1 N2 C6 173.7(6)
Pd02 N1 N2 C6 -6.9(7)
C7 C6 N2 C4 124.5(7)
C7 C6 N2 N1 -48.4(8)
C15 C22 N3 C7 1.1(8)
C23 C22 N3 C7 -178.8(6)
C15 C22 N3 Pd02 -173.0(5)
C23 C22 N3 Pd02 7.2(9)
C8 C7 N3 C22 0.5(8)
C6 C7 N3 C22 179.0(6)
C8 C7 N3 Pd02 174.4(4)
C6 C7 N3 Pd02 -7.1(9)
C26 C24 N4 N5 -0.7(8)
C25 C24 N4 N5 177.1(6)
C26 C24 N4 C23 178.0(7)
C25 C24 N4 C23 -4.3(11)
C22 C23 N4 C24 124.0(8)
C22 C23 N4 N5 -57.4(8)
C26 C27 N5 N4 1.8(8)
C28 C27 N5 N4 -175.4(7)
C26 C27 N5 Pd02 172.5(5)
C28 C27 N5 Pd02 -4.7(12)
C24 N4 N5 C27 -0.7(8)
C23 N4 N5 C27 -179.5(6)
C24 N4 N5 Pd02 -173.0(5)
C23 N4 N5 Pd02 8.2(8)
C12 C10 N6 N7 -0.5(9)
C11 C10 N6 N7 -178.9(8)
C12 C10 N6 C9 -172.6(7)
C11 C10 N6 C9 9.0(13)
C8 C9 N6 C10 -143.6(7)
C8 C9 N6 N7 45.1(10)
C12 C13 N7 N6 -1.9(8)
C14 C13 N7 N6 179.1(7)
C12 C13 N7 Pd01 -177.4(5)
C14 C13 N7 Pd01 3.5(11)
C10 N6 N7 C13 1.5(8)
C9 N6 N7 C13 173.9(6)
C10 N6 N7 Pd01 177.2(5)
C9 N6 N7 Pd01 -10.4(9)
C19 C17 N8 N9 -0.3(9)
C18 C17 N8 N9 -179.2(8)
C19 C17 N8 C16 -174.3(7)
C18 C17 N8 C16 6.9(12)
C15 C16 N8 N9 44.3(9)
C15 C16 N8 C17 -142.4(7)
C19 C20 N9 N8 -1.4(8)
C21 C20 N9 N8 -179.8(7)
C19 C20 N9 Pd01 175.6(5)
C21 C20 N9 Pd01 -2.8(11)
C17 N8 N9 C20 1.0(8)
C16 N8 N9 C20 175.3(6)
C17 N8 N9 Pd01 -176.1(5)
C16 N8 N9 Pd01 -1.8(9)
C13 N7 Pd01 N9 68.7(6)
N6 N7 Pd01 N9 -106.1(5)
C13 N7 Pd01 Cl3 -105.5(6)
N6 N7 Pd01 Cl3 79.7(5)
C13 N7 Pd01 Cl2 175(25)
N6 N7 Pd01 Cl2 0(9)
C20 N9 Pd01 N7 -117.0(6)
N8 N9 Pd01 N7 59.5(5)
C20 N9 Pd01 Cl3 -40(2)
N8 N9 Pd01 Cl3 136.0(14)
C20 N9 Pd01 Cl2 64.2(6)
N8 N9 Pd01 Cl2 -119.3(5)
C22 N3 Pd02 N5 -42.1(5)
C7 N3 Pd02 N5 144.8(6)
C22 N3 Pd02 N1 138.6(6)
C7 N3 Pd02 N1 -34.5(6)
C22 N3 Pd02 Cl1 52(10)
C7 N3 Pd02 Cl1 -121(10)
C27 N5 Pd02 N3 -136.2(7)
N4 N5 Pd02 N3 33.4(5)
C27 N5 Pd02 N1 -130.5(19)
N4 N5 Pd02 N1 39(2)
C27 N5 Pd02 Cl1 44.7(7)
N4 N5 Pd02 Cl1 -145.6(5)
C2 N1 Pd02 N3 -139.9(7)
N2 N1 Pd02 N3 40.9(5)
C2 N1 Pd02 N5 -145.6(19)
N2 N1 Pd02 N5 35(2)
C2 N1 Pd02 Cl1 39.2(7)
N2 N1 Pd02 Cl1 -140.1(4)
